data_2003178
loop_
_publ_author_name
'Gosselin, P.'
'Bonfand, E.'
'Maignan, C.'
'Retoux, R.'

_publ_section_title
;
 The Diels-Alder Adduct of an Enantiopure 2-Sulfinyldiene and Maleimide:
 (1S,2R,3S,R~s~)-3-Methyl-5-p-toluenesulfinylcyclohex-4-en-1,2-dicarboximide
;
_journal_coden_ASTM ACSCEE
_journal_issue 1
_journal_name_full
;
 Acta Crystallographica, Section C: Crystal Structure Communications
;
_journal_page_first 94
_journal_page_last 96
_journal_paper_doi 10.1107/S0108270194007304
_journal_volume 51
_journal_year 1995
_chemical_formula_moiety 'C16 H17 N O3 S'
_chemical_formula_sum 'C16 H17 N O3 S'
_chemical_formula_weight 303.37
_space_group_IT_number 19
_symmetry_space_group_name_Hall 'P 2ac 2ab'
_symmetry_space_group_name_H-M 'P 21 21 21'
_cell_angle_alpha 90.00
_cell_angle_beta 90.00
_cell_angle_gamma 90.00
_cell_formula_units_Z 4
_cell_length_a 8.5143(7)
_cell_length_b 11.8171(6)
_cell_length_c 14.7520(9)
_cell_measurement_reflns_used 36
_cell_measurement_temperature 293(2)
_cell_measurement_theta_max 15.7
_cell_measurement_theta_min 12.75
_cell_volume 1484.3(2)
_diffrn_radiation_type MoK\a
_diffrn_radiation_wavelength 0.71069
_exptl_absorpt_coefficient_mu 0.217
_exptl_crystal_colour colourless
_exptl_crystal_density_diffrn 1.358
_exptl_crystal_density_meas ?
_exptl_crystal_density_method ?
_exptl_crystal_description plate
_exptl_crystal_size_max 0.608
_exptl_crystal_size_mid 0.532
_exptl_crystal_size_min 0.456
_refine_diff_density_max 0.248
_refine_diff_density_min -0.219
_refine_ls_abs_structure_details 'Flack (1983)'
_refine_ls_abs_structure_Flack -0.05(7)
_refine_ls_extinction_coef ?
_refine_ls_extinction_method none
_refine_ls_shift/esd_max 0.070
_cod_database_code 2003178

loop_
_symmetry_equiv_pos_as_xyz
'x, y, z'
'-x+1/2, -y, z+1/2'
'-x, y+1/2, -z+1/2'
'x+1/2, -y+1/2, -z'

loop_
_atom_site_aniso_label
_atom_site_aniso_U_11
_atom_site_aniso_U_12
_atom_site_aniso_U_13
_atom_site_aniso_U_22
_atom_site_aniso_U_23
_atom_site_aniso_U_33
S 0.0505(2) 0.0075(2) 0.0165(2) 0.0359(2) -0.00040(15) 0.0366(2)
N 0.0552(9) 0.0049(7) -0.0035(6) 0.0485(8) 0.0123(6) 0.0294(6)
O1 0.0872(11) 0.0231(8) 0.0011(6) 0.0558(8) -0.0092(5) 0.0274(5)
O2 0.107(2) -0.0178(9) -0.0056(10) 0.0433(8) 0.0099(7) 0.0595(10)
O3 0.102(2) -0.0120(11) -0.0395(10) 0.0741(11) -0.0017(9) 0.0533(9)
C1 0.0386(8) 0.0064(6) 0.0002(6) 0.0343(7) -0.0056(5) 0.0339(7)
C2 0.0388(8) -0.0018(7) -0.0083(7) 0.0401(8) 0.0024(7) 0.0452(9)
C3 0.0454(9) 0.0025(7) -0.0012(8) 0.0446(9) 0.0123(8) 0.0580(11)
C4 0.0828(15) 0.0310(11) 0.0011(9) 0.0560(11) 0.0014(8) 0.0356(8)
C5 0.137(3) 0.022(2) -0.047(2) 0.0657(15) -0.0175(12) 0.0509(13)
C6 0.090(2) 0.0030(11) -0.0370(13) 0.0454(10) -0.0164(10) 0.0658(14)
C7 0.141(3) 0.046(2) 0.0033(14) 0.085(2) 0.0168(12) 0.0404(12)
C8 0.0385(7) 0.0057(6) 0.0081(5) 0.0322(7) 0.0013(5) 0.0268(6)
C9 0.0369(7) 0.0004(6) 0.0118(6) 0.0311(7) 0.0017(6) 0.0444(8)
C10 0.0405(7) 0.0034(5) 0.0045(6) 0.0281(6) -0.0008(5) 0.0362(7)
C11 0.0304(6) 0.0047(5) 0.0005(5) 0.0355(7) 0.0004(5) 0.0267(6)
C12 0.0299(6) -0.0016(5) 0.0010(5) 0.0379(6) 0.0021(5) 0.0264(6)
C13 0.0378(7) -0.0002(6) -0.0008(6) 0.0447(8) -0.0029(6) 0.0263(6)
C14 0.0606(12) -0.0061(8) 0.0091(10) 0.0368(8) -0.0125(9) 0.0671(13)
C15 0.0467(9) 0.0016(8) -0.0079(7) 0.0510(9) 0.0023(6) 0.0290(6)
C16 0.0485(9) 0.0002(7) 0.0052(6) 0.0416(8) 0.0073(6) 0.0324(7)

loop_
_atom_site_label
_atom_site_occupancy
_atom_site_fract_x
_atom_site_fract_y
_atom_site_fract_z
_atom_site_U_iso_or_equiv
S 1 0.14421(5) 0.91874(4) 0.81601(3) 0.04102(12)
N 1 0.3896(2) 0.88709(14) 0.53164(10) 0.0444(4)
O1 1 0.2347(2) 0.97751(14) 0.88926(9) 0.0568(4)
O2 1 0.5133(3) 1.02400(13) 0.61450(13) 0.0700(5)
O3 1 0.2948(3) 0.7207(2) 0.47557(12) 0.0765(6)
C1 1 0.1252(2) 1.01846(13) 0.72563(10) 0.0356(3)
C2 1 0.1936(2) 1.1233(2) 0.73248(13) 0.0414(4)
C3 1 0.1756(2) 1.2012(2) 0.6635(2) 0.0493(4)
C4 1 0.0905(3) 1.1753(2) 0.58651(13) 0.0581(6)
C5 1 0.0203(5) 1.0698(3) 0.5822(2) 0.0845(10)
C6 1 0.0356(4) 0.9913(2) 0.6512(2) 0.0670(7)
C7 1 0.0754(5) 1.2613(3) 0.5107(2) 0.0887(11)
C8 1 0.2774(2) 0.82421(13) 0.76250(10) 0.0325(3)
C9 1 0.2239(2) 0.72916(14) 0.72617(12) 0.0374(3)
C10 1 0.3391(2) 0.65245(12) 0.67886(11) 0.0349(3)
C11 1 0.4468(2) 0.72360(13) 0.61668(10) 0.0308(3)
C12 1 0.5161(2) 0.82832(14) 0.66435(9) 0.0314(3)
C13 1 0.4487(2) 0.85171(15) 0.75922(11) 0.0363(3)
C14 1 0.2588(3) 0.5523(2) 0.6320(2) 0.0548(5)
C15 1 0.3651(2) 0.7725(2) 0.53340(11) 0.0422(4)
C16 1 0.4769(2) 0.9272(2) 0.60267(11) 0.0408(3)
H1 1 0.2565(32) 1.1394(27) 0.7947(11) 0.072(2)
H2 1 0.2305(33) 1.2826(12) 0.6736(20) 0.072(2)
H3 1 -0.0718(25) 1.0402(24) 0.5377(16) 0.072(2)
H4 1 -0.0180(35) 0.9086(12) 0.6477(21) 0.072(2)
H5 1 -0.0161(18) 1.2070(16) 0.4847(16) 0.072(2)
H6 1 0.1639(21) 1.2737(18) 0.4591(12) 0.072(2)
H7 1 0.0256(23) 1.3421(9) 0.5294(15) 0.072(2)
H8 1 0.0999(8) 0.7127(27) 0.7180(20) 0.072(2)
H9 1 0.4196(28) 0.6186(24) 0.7286(15) 0.072(2)
H10 1 0.5433(23) 0.6735(22) 0.5911(19) 0.072(2)
H11 1 0.6430(2) 0.8306(27) 0.6664(19) 0.072(2)
H12 1 0.4755(34) 0.9378(7) 0.7782(17) 0.072(2)
H13 1 0.5004(30) 0.7943(16) 0.8078(14) 0.072(2)
H14 1 0.3412(22) 0.5007(16) 0.5947(12) 0.072(2)
H15 1 0.1710(18) 0.5854(19) 0.5862(11) 0.072(2)
H16 1 0.2024(22) 0.5016(16) 0.6835(12) 0.072(2)
H17 1 0.3485(37) 0.9238(29) 0.4875(20) 0.072(2)

loop_
_atom_type_symbol
_atom_type_description
_atom_type_scat_source
_atom_type_scat_dispersion_real
_atom_type_scat_dispersion_imag
S S 'International Tables Vol C Tables 4.2.6.8 and 6.1.1.4' 0.1246 0.123
C C 'International Tables Vol C Tables 4.2.6.8 and 6.1.1.4' 0.0033 0.001
O O 'International Tables Vol C Tables 4.2.6.8 and 6.1.1.4' 0.0106 0.006
H H 'International Tables Vol C Tables 4.2.6.8 and 6.1.1.4' 0.0000 0.000
N N 'International Tables Vol C Tables 4.2.6.8 and 6.1.1.4' 0.0061 0.003
